data_4119059
loop_
_publ_author_name
'Yinjun Xie'
'Jianhua Hu'
'Yanyu Wang'
'Chungu Xia'
'Hanmin Huang'

_publ_contact_author_name
;
;
_publ_section_title
;
 Palladium-Catalyzed Vinylation of Aminals with Simple Alkenes: A New
 Strategy To Construct Allylamines
;
_journal_name_full 'Journal of the American Chemical Society'
_journal_page_first 20613
_journal_page_last 20616
_journal_paper_doi 10.1021/ja310848x
_journal_volume 134
_journal_year 2012
_chemical_absolute_configuration unk
_chemical_formula_moiety 'C27 H26 N'
_chemical_formula_sum 'C27 H26 N'
_chemical_formula_weight 364.48
_chemical_name_systematic
;
 ? 
;
_space_group_crystal_system monoclinic
_space_group_IT_number 4
_space_group_name_Hall 'P 2yb'
_space_group_name_H-M_alt 'P 1 21 1'
_symmetry_space_group_name_Hall 'P 2yb'
_symmetry_space_group_name_H-M 'P 1 21 1'
_atom_sites_solution_hydrogens geom
_atom_sites_solution_primary iterative
_atom_sites_solution_secondary difmap
_audit_creation_date 2012-10-22
_audit_creation_method
;
  Olex2 1.2
  (compiled 2012.05.09 svn.r2324, GUI svn.r4230)
;
_cell_angle_alpha 90.00
_cell_angle_beta 90.668(7)
_cell_angle_gamma 90.00
_cell_formula_units_Z 4
_cell_length_a 6.1308(5)
_cell_length_b 33.463(4)
_cell_length_c 10.2958(7)
_cell_measurement_reflns_used 834
_cell_measurement_temperature 294.32(10)
_cell_measurement_theta_max 72.9557
_cell_measurement_theta_min 4.2909
_cell_volume 2112.1(3)
_computing_cell_refinement
;
CrysAlisPro, Agilent Technologies,
Version 1.171.36.20 (release 27-06-2012 CrysAlis171 .NET)
(compiled Jul 11 2012,15:38:31)
;
_computing_data_collection
;
CrysAlisPro, Agilent Technologies,
Version 1.171.36.20 (release 27-06-2012 CrysAlis171 .NET)
(compiled Jul 11 2012,15:38:31)
;
_computing_data_reduction
;
CrysAlisPro, Agilent Technologies,
Version 1.171.36.20 (release 27-06-2012 CrysAlis171 .NET)
(compiled Jul 11 2012,15:38:31)
;
_computing_molecular_graphics
;
O. V. Dolomanov, L. J. Bourhis, R. J. Gildea, J. A. K. Howard and H. Puschmann,
OLEX2: a complete structure solution, refinement and analysis program.
J. Appl. Cryst. (2009). 42, 339-341.
;
_computing_publication_material
;
O. V. Dolomanov, L. J. Bourhis, R. J. Gildea, J. A. K. Howard and H. Puschmann,
OLEX2: a complete structure solution, refinement and analysis program.
J. Appl. Cryst. (2009). 42, 339-341.
;
_computing_structure_refinement
;
SHELXL, G.M. Sheldrick, Acta Cryst.
(2008). A64, 112-122
;
_computing_structure_solution 'J. Appl. Cryst. (2007) 40, 786-790'
_diffrn_ambient_temperature 294.32(10)
_diffrn_detector_area_resol_mean 16.0733
_diffrn_measured_fraction_theta_full 0.7983
_diffrn_measured_fraction_theta_max 0.8118
_diffrn_measurement_details
;
  1 omega   -4.00   57.00   1.0000    1.0000
omega____ theta____ kappa____ phi______ frames
    -        0.0000   57.0000 -180.0000 61

  2 omega    1.00   30.00   1.0000    1.0000
omega____ theta____ kappa____ phi______ frames
    -        0.0000  -83.0000   27.0000 29

  3 omega  -72.00  -46.00   1.0000    2.0000
omega____ theta____ kappa____ phi______ frames
    -      -58.0000   57.0000  120.0000 26

  4 omega  -44.00   -2.00   1.0000    2.0000
omega____ theta____ kappa____ phi______ frames
    -      -58.0000   57.0000  120.0000 42

  5 omega -113.00  -81.00   1.0000    2.0000
omega____ theta____ kappa____ phi______ frames
    -      -58.0000  -99.0000 -120.0000 32

  6 omega  -49.00    2.00   1.0000    4.0000
omega____ theta____ kappa____ phi______ frames
    -      -64.5000   50.0000    0.0000 51

  7 omega -132.00  -72.00   1.0000    4.0000
omega____ theta____ kappa____ phi______ frames
    -      -64.5000 -143.0000  152.0000 60

  8 omega   41.00   70.00   1.0000    4.0000
omega____ theta____ kappa____ phi______ frames
    -      116.0000  -12.0000  150.0000 29

  9 omega   43.00   94.00   1.0000    4.0000
omega____ theta____ kappa____ phi______ frames
    -      116.0000  -25.0000   90.0000 51

 10 omega   42.00   93.00   1.0000    4.0000
omega____ theta____ kappa____ phi______ frames
    -      116.0000  -25.0000  150.0000 51

 11 omega  133.00  178.00   1.0000    4.0000
omega____ theta____ kappa____ phi______ frames
    -      116.0000  111.0000   60.0000 45

 12 omega  103.00  132.00   1.0000    4.0000
omega____ theta____ kappa____ phi______ frames
    -      116.0000  111.0000  150.0000 29

 13 omega   68.00   93.00   1.0000    4.0000
omega____ theta____ kappa____ phi______ frames
    -      116.0000  -38.0000  150.0000 25

 14 omega  120.00  149.00   1.0000    4.0000
omega____ theta____ kappa____ phi______ frames
    -      116.0000  -12.0000  150.0000 29

 15 omega   79.00  104.00   1.0000    4.0000
omega____ theta____ kappa____ phi______ frames
    -      116.0000  -50.0000 -120.0000 25

 16 omega  153.00  178.00   1.0000    4.0000
omega____ theta____ kappa____ phi______ frames
    -      116.0000  -12.0000  150.0000 25

 17 omega   62.00  126.00   1.0000    4.0000
omega____ theta____ kappa____ phi______ frames
    -      116.0000  178.0000    0.0000 64

 18 omega   52.00   92.00   1.0000    4.0000
omega____ theta____ kappa____ phi______ frames
    -      116.0000  -25.0000    0.0000 40

 19 omega   43.00   90.00   1.0000    4.0000
omega____ theta____ kappa____ phi______ frames
    -      116.0000  -38.0000   60.0000 47
;
_diffrn_measurement_device_type 'SuperNova, Dual, Cu at zero, Eos'
_diffrn_measurement_method '\w scans'
_diffrn_orient_matrix_UB_11 -0.0130478000
_diffrn_orient_matrix_UB_12 -0.0016705000
_diffrn_orient_matrix_UB_13 -0.1494127000
_diffrn_orient_matrix_UB_21 -0.1209761000
_diffrn_orient_matrix_UB_22 0.0403310000
_diffrn_orient_matrix_UB_23 -0.0018464000
_diffrn_orient_matrix_UB_31 0.2199559000
_diffrn_orient_matrix_UB_32 0.0221104000
_diffrn_orient_matrix_UB_33 -0.0080578000
_diffrn_radiation_monochromator mirror
_diffrn_radiation_type 'Cu K\a'
_diffrn_radiation_wavelength 1.5418
_diffrn_reflns_av_R_equivalents 0.0687
_diffrn_reflns_av_unetI/netI 0.0783
_diffrn_reflns_limit_h_max 7
_diffrn_reflns_limit_h_min -3
_diffrn_reflns_limit_k_max 41
_diffrn_reflns_limit_k_min -38
_diffrn_reflns_limit_l_max 12
_diffrn_reflns_limit_l_min -12
_diffrn_reflns_number 5783
_diffrn_reflns_theta_full 73.11
_diffrn_reflns_theta_max 73.11
_diffrn_reflns_theta_min 4.29
_diffrn_source 'SuperNova (Cu) x-ray Source'
_exptl_absorpt_coefficient_mu 0.496
_exptl_absorpt_correction_T_max 1.00000
_exptl_absorpt_correction_T_min 0.65664
_exptl_absorpt_correction_type multi-scan
_exptl_absorpt_process_details
;
CrysAlisPro, Agilent Technologies,
Version 1.171.36.20 (release 27-06-2012 CrysAlis171 .NET)
(compiled Jul 11 2012,15:38:31)
empirical absorption correction using spherical harmonics,
 implemented in SCALE3 ABSPACK scaling algorithm.
;
_exptl_crystal_colour 'clear light colourless'
_exptl_crystal_density_diffrn 1.143
_exptl_crystal_description block
_exptl_crystal_F_000 776
_exptl_crystal_size_max 0.2
_exptl_crystal_size_mid 0.08
_exptl_crystal_size_min 0.06
_refine_diff_density_max 0.246
_refine_diff_density_min -0.234
_refine_diff_density_rms 0.071
_refine_ls_abs_structure_details 'Flack H D (1983), Acta Cryst. A39, 876-881'
_refine_ls_abs_structure_Flack -1(3)
_refine_ls_extinction_coef 0.0061(15)
_refine_ls_extinction_expression Fc^*^=kFc[1+0.001xFc^2^\l^3^/sin(2\q)]^-1/4^
_refine_ls_extinction_method SHELXL
_refine_ls_goodness_of_fit_ref 1.049
_refine_ls_hydrogen_treatment mixed
_refine_ls_matrix_type full
_refine_ls_number_parameters 506
_refine_ls_number_reflns 4412
_refine_ls_number_restraints 1
_refine_ls_restrained_S_all 1.049
_refine_ls_R_factor_all 0.1782
_refine_ls_R_factor_gt 0.0971
_refine_ls_shift/su_max 0.000
_refine_ls_shift/su_mean 0.000
_refine_ls_structure_factor_coef Fsqd
_refine_ls_weighting_details 'calc w=1/[\s^2^(Fo^2^)+(0.1832P)^2^+0.3549P] where P=(Fo^2^+2Fc^2^)/3'
_refine_ls_weighting_scheme calc
_refine_ls_wR_factor_gt 0.2751
_refine_ls_wR_factor_ref 0.3725
_reflns_number_gt 1974
_reflns_number_total 4412
_reflns_threshold_expression >2sigma(I)
_cod_data_source_file ja310848x_si_003.cif
_cod_data_source_block xieyj1021
_cod_database_code 4119059
_reflns_odcompleteness_completeness 79.83
_reflns_odcompleteness_iscentric 1
_reflns_odcompleteness_theta 74.33

loop_
_space_group_symop_id
_space_group_symop_operation_xyz
1 'x, y, z'
2 '-x, y+1/2, -z'

loop_
_atom_site_label
_atom_site_type_symbol
_atom_site_fract_x
_atom_site_fract_y
_atom_site_fract_z
_atom_site_U_iso_or_equiv
_atom_site_adp_type
_atom_site_occupancy
_atom_site_symmetry_multiplicity
_atom_site_calc_flag
_atom_site_refinement_flags
N1 N 0.4466(15) 0.5221(3) 0.3671(10) 0.087(3) Uani 1 1 d .
N2 N -0.0545(15) 0.2682(3) 0.3356(10) 0.083(3) Uani 1 1 d .
H2 H 0.0544 0.2554 0.3798 0.099 Uiso 1 1 calc R
C1 C 0.9048(18) 0.4149(4) 0.1204(12) 0.083(3) Uani 1 1 d .
H1 H 0.9774 0.4363 0.1593 0.100 Uiso 1 1 calc R
C2 C 1.0023(19) 0.3950(4) 0.0198(14) 0.089(3) Uani 1 1 d .
H2A H 1.1395 0.4028 -0.0081 0.107 Uiso 1 1 calc R
C3 C 0.8957(16) 0.3628(4) -0.0410(11) 0.077(3) Uani 1 1 d .
C4 C 0.990(2) 0.3425(4) -0.1503(13) 0.092(4) Uani 1 1 d .
H4 H 1.1254 0.3503 -0.1808 0.111 Uiso 1 1 calc R
C5 C 0.880(3) 0.3116(5) -0.2095(15) 0.102(4) Uani 1 1 d .
H5 H 0.9400 0.2983 -0.2799 0.122 Uiso 1 1 calc R
C6 C 0.680(3) 0.3006(5) -0.1637(14) 0.106(4) Uani 1 1 d .
H6 H 0.6058 0.2799 -0.2057 0.127 Uiso 1 1 calc R
C7 C 0.585(2) 0.3181(4) -0.0605(16) 0.101(4) Uani 1 1 d .
H7 H 0.4524 0.3088 -0.0294 0.121 Uiso 1 1 calc R
C8 C 0.6936(18) 0.3513(4) -0.0001(11) 0.077(3) Uani 1 1 d .
C9 C 0.5968(17) 0.3716(3) 0.1100(12) 0.078(3) Uani 1 1 d .
H9 H 0.4648 0.3628 0.1431 0.094 Uiso 1 1 calc R
C10 C 0.7019(17) 0.4040(3) 0.1651(11) 0.075(3) Uani 1 1 d .
C11 C 0.5920(19) 0.4263(4) 0.2701(12) 0.082(3) Uani 1 1 d .
H11 H 0.4723 0.4143 0.3088 0.098 Uiso 1 1 calc R
C12 C 0.651(2) 0.4616(4) 0.3125(12) 0.086(3) Uani 1 1 d .
H12 H 0.7724 0.4735 0.2751 0.103 Uiso 1 1 calc R
C13 C 0.535(2) 0.4845(5) 0.4190(13) 0.097(4) Uani 1 1 d .
H13A H 0.4168 0.4683 0.4528 0.117 Uiso 1 1 calc R
H13B H 0.6359 0.4901 0.4897 0.117 Uiso 1 1 calc R
C14 C 0.262(2) 0.5151(4) 0.2849(13) 0.096(4) Uani 1 1 d .
H14 H 0.1854 0.4912 0.2829 0.115 Uiso 1 1 calc R
C15 C 0.2021(18) 0.5519(4) 0.1984(12) 0.083(3) Uani 1 1 d .
C16 C 0.360(2) 0.5670(5) 0.1219(16) 0.101(4) Uani 1 1 d .
H16 H 0.5002 0.5562 0.1222 0.121 Uiso 1 1 calc R
C17 C 0.305(3) 0.6001(5) 0.0411(15) 0.105(4) Uani 1 1 d .
H17 H 0.4102 0.6109 -0.0126 0.126 Uiso 1 1 calc R
C18 C 0.106(3) 0.6160(5) 0.0401(16) 0.105(4) Uani 1 1 d .
H18 H 0.0739 0.6375 -0.0138 0.127 Uiso 1 1 calc R
C19 C -0.049(3) 0.6009(6) 0.1168(18) 0.117(5) Uani 1 1 d .
H19 H -0.1867 0.6124 0.1177 0.140 Uiso 1 1 calc R
C20 C -0.001(2) 0.5679(5) 0.1956(14) 0.093(3) Uani 1 1 d .
H20 H -0.1102 0.5568 0.2464 0.112 Uiso 1 1 calc R
C21 C 0.380(2) 0.5487(5) 0.4757(13) 0.101(4) Uani 1 1 d .
H21A H 0.2850 0.5338 0.5330 0.121 Uiso 1 1 calc R
H21B H 0.2963 0.5708 0.4401 0.121 Uiso 1 1 calc R
C22 C 0.567(2) 0.5650(4) 0.5536(13) 0.092(3) Uani 1 1 d .
C23 C 0.590(3) 0.5559(5) 0.6850(16) 0.117(5) Uani 1 1 d .
H23 H 0.4857 0.5397 0.7237 0.140 Uiso 1 1 calc R
C24 C 0.757(3) 0.5697(7) 0.7584(17) 0.134(6) Uani 1 1 d .
H24 H 0.7675 0.5627 0.8457 0.160 Uiso 1 1 calc R
C25 C 0.910(4) 0.5941(7) 0.704(2) 0.136(7) Uani 1 1 d .
H25 H 1.0259 0.6039 0.7538 0.163 Uiso 1 1 calc R
C26 C 0.890(3) 0.6039(6) 0.573(2) 0.133(7) Uani 1 1 d .
H26 H 0.9952 0.6200 0.5351 0.160 Uiso 1 1 calc R
C27 C 0.719(2) 0.5901(5) 0.4996(16) 0.106(4) Uani 1 1 d .
H27 H 0.7046 0.5977 0.4130 0.127 Uiso 1 1 calc R
C28 C 0.4091(17) 0.3756(4) 0.5861(12) 0.079(3) Uani 1 1 d .
H28 H 0.4807 0.3540 0.5491 0.095 Uiso 1 1 calc R
C29 C 0.5043(16) 0.3962(4) 0.6857(13) 0.084(3) Uani 1 1 d .
H29 H 0.6433 0.3888 0.7138 0.101 Uiso 1 1 calc R
C30 C 0.3975(17) 0.4287(4) 0.7485(12) 0.077(3) Uani 1 1 d .
C31 C 0.492(2) 0.4492(4) 0.8566(14) 0.091(3) Uani 1 1 d .
H31 H 0.6300 0.4421 0.8874 0.109 Uiso 1 1 calc R
C32 C 0.382(3) 0.4788(5) 0.9134(15) 0.105(4) Uani 1 1 d .
H32 H 0.4445 0.4918 0.9844 0.125 Uiso 1 1 calc R
C33 C 0.174(3) 0.4909(4) 0.8691(15) 0.105(4) Uani 1 1 d .
H33 H 0.1001 0.5114 0.9106 0.126 Uiso 1 1 calc R
C34 C 0.082(2) 0.4719(5) 0.7635(15) 0.101(4) Uani 1 1 d .
H34 H -0.0543 0.4799 0.7323 0.121 Uiso 1 1 calc R
C35 C 0.1920(17) 0.4404(3) 0.7029(12) 0.076(3) Uani 1 1 d .
C36 C 0.0983(17) 0.4189(4) 0.5953(12) 0.081(3) Uani 1 1 d .
H36 H -0.0371 0.4268 0.5629 0.097 Uiso 1 1 calc R
C37 C 0.2003(16) 0.3872(4) 0.5388(11) 0.077(3) Uani 1 1 d .
C38 C 0.0936(19) 0.3643(4) 0.4352(12) 0.084(3) Uani 1 1 d .
H38 H -0.0278 0.3759 0.3956 0.101 Uiso 1 1 calc R
C39 C 0.152(2) 0.3289(4) 0.3925(14) 0.091(3) Uani 1 1 d .
H39 H 0.2731 0.3170 0.4312 0.110 Uiso 1 1 calc R
C40 C 0.036(2) 0.3061(4) 0.2849(13) 0.091(3) Uani 1 1 d .
H40A H -0.0806 0.3223 0.2488 0.109 Uiso 1 1 calc R
H40B H 0.1384 0.3003 0.2161 0.109 Uiso 1 1 calc R
C41 C -0.130(2) 0.2412(5) 0.2304(16) 0.104(4) Uani 1 1 d .
H41A H -0.2297 0.2555 0.1732 0.125 Uiso 1 1 calc R
H41B H -0.2083 0.2188 0.2676 0.125 Uiso 1 1 calc R
C42 C 0.0606(19) 0.2256(4) 0.1524(13) 0.086(3) Uani 1 1 d .
C43 C 0.208(2) 0.1996(4) 0.2062(16) 0.098(4) Uani 1 1 d .
H43 H 0.1906 0.1912 0.2915 0.117 Uiso 1 1 calc R
C44 C 0.382(3) 0.1858(6) 0.136(2) 0.126(6) Uani 1 1 d .
H44 H 0.4846 0.1690 0.1748 0.152 Uiso 1 1 calc R
C45 C 0.401(3) 0.1970(6) 0.009(2) 0.127(6) Uani 1 1 d .
H45 H 0.5150 0.1868 -0.0402 0.152 Uiso 1 1 calc R
C46 C 0.259(3) 0.2224(5) -0.0464(17) 0.114(5) Uani 1 1 d .
H46 H 0.2787 0.2306 -0.1318 0.136 Uiso 1 1 calc R
C47 C 0.089(3) 0.2362(5) 0.0205(14) 0.109(4) Uani 1 1 d .
H47 H -0.0119 0.2529 -0.0201 0.131 Uiso 1 1 calc R
C48 C -0.233(2) 0.2757(4) 0.4282(14) 0.093(4) Uani 1 1 d .
H48A H -0.3630 0.2836 0.3804 0.112 Uiso 1 1 calc R
H48B H -0.1915 0.2977 0.4850 0.112 Uiso 1 1 calc R
C49 C -0.2827(19) 0.2387(4) 0.5105(13) 0.085(3) Uani 1 1 d .
C50 C -0.485(2) 0.2229(5) 0.5127(17) 0.105(4) Uani 1 1 d .
H50 H -0.5956 0.2338 0.4617 0.126 Uiso 1 1 calc R
C51 C -0.527(3) 0.1900(6) 0.592(2) 0.124(6) Uani 1 1 d .
H51 H -0.6660 0.1791 0.5939 0.149 Uiso 1 1 calc R
C52 C -0.366(3) 0.1739(5) 0.6664(18) 0.112(5) Uani 1 1 d .
H52 H -0.3964 0.1523 0.7202 0.135 Uiso 1 1 calc R
C53 C -0.159(3) 0.1894(5) 0.6627(15) 0.109(5) Uani 1 1 d .
H53 H -0.0473 0.1781 0.7123 0.131 Uiso 1 1 calc R
C54 C -0.119(2) 0.2217(4) 0.5853(14) 0.095(4) Uani 1 1 d .
H54 H 0.0205 0.2324 0.5829 0.114 Uiso 1 1 calc R

loop_
_atom_site_aniso_label
_atom_site_aniso_U_11
_atom_site_aniso_U_22
_atom_site_aniso_U_33
_atom_site_aniso_U_23
_atom_site_aniso_U_13
_atom_site_aniso_U_12
N1 0.090(5) 0.090(7) 0.081(6) -0.013(5) -0.013(5) 0.005(5)
N2 0.078(5) 0.088(6) 0.082(6) -0.006(5) -0.002(5) 0.004(5)
C1 0.079(6) 0.086(8) 0.084(7) -0.001(6) -0.014(5) 0.000(6)
C2 0.077(6) 0.094(8) 0.096(8) 0.013(7) -0.011(6) -0.012(6)
C3 0.073(6) 0.082(7) 0.076(7) 0.000(6) -0.010(5) 0.011(5)
C4 0.103(8) 0.089(9) 0.085(8) 0.009(7) 0.005(7) 0.018(7)
C5 0.130(11) 0.088(9) 0.087(8) -0.004(7) -0.002(8) 0.005(8)
C6 0.145(12) 0.086(9) 0.086(8) -0.022(7) -0.017(9) 0.017(9)
C7 0.103(8) 0.075(8) 0.126(11) 0.001(8) -0.027(8) -0.006(7)
C8 0.085(6) 0.071(7) 0.075(6) -0.008(5) -0.015(5) 0.008(5)
C9 0.077(5) 0.072(7) 0.087(7) 0.008(6) -0.003(5) -0.004(5)
C10 0.082(6) 0.075(7) 0.070(6) 0.002(5) -0.009(5) -0.003(5)
C11 0.087(6) 0.076(7) 0.081(7) 0.007(6) 0.006(6) 0.002(6)
C12 0.098(7) 0.086(8) 0.072(6) 0.002(6) 0.001(6) 0.002(6)
C13 0.116(9) 0.100(10) 0.075(7) -0.006(7) -0.011(7) 0.011(8)
C14 0.103(8) 0.093(9) 0.091(8) 0.008(7) -0.028(7) -0.014(7)
C15 0.080(6) 0.086(8) 0.082(7) -0.008(6) -0.003(6) -0.007(6)
C16 0.090(7) 0.088(9) 0.124(11) 0.000(8) -0.012(8) -0.005(7)
C17 0.132(11) 0.097(10) 0.086(9) -0.005(8) 0.001(8) -0.003(9)
C18 0.123(10) 0.090(10) 0.103(10) 0.002(8) -0.014(9) -0.010(9)
C19 0.107(9) 0.110(12) 0.133(13) -0.002(10) -0.034(10) 0.005(9)
C20 0.084(7) 0.098(9) 0.098(9) -0.003(7) -0.011(6) 0.001(6)
C21 0.100(8) 0.123(11) 0.080(7) -0.015(7) -0.007(6) 0.015(8)
C22 0.116(8) 0.084(8) 0.075(7) -0.015(6) -0.012(7) 0.014(7)
C23 0.148(12) 0.109(12) 0.093(9) -0.003(8) -0.025(9) 0.008(9)
C24 0.166(15) 0.156(17) 0.079(9) -0.016(11) -0.021(10) 0.021(14)
C25 0.173(16) 0.119(14) 0.115(13) -0.022(11) -0.057(13) 0.029(13)
C26 0.113(11) 0.114(13) 0.17(2) -0.037(13) -0.004(13) -0.007(9)
C27 0.105(8) 0.118(12) 0.093(9) -0.021(9) -0.004(8) -0.004(9)
C28 0.078(6) 0.076(7) 0.084(7) -0.002(6) -0.002(5) 0.011(5)
C29 0.061(5) 0.088(8) 0.104(9) 0.008(7) -0.008(5) 0.005(5)
C30 0.075(6) 0.077(7) 0.079(6) 0.012(6) -0.004(5) -0.009(5)
C31 0.094(7) 0.085(8) 0.094(8) 0.011(7) -0.018(7) -0.011(7)
C32 0.126(10) 0.087(9) 0.101(9) 0.011(8) -0.009(8) -0.016(8)
C33 0.136(12) 0.084(9) 0.094(9) -0.002(8) 0.003(9) -0.003(8)
C34 0.093(7) 0.097(10) 0.112(10) -0.005(9) -0.006(8) 0.008(7)
C35 0.072(5) 0.071(6) 0.086(7) 0.004(6) -0.003(5) 0.002(5)
C36 0.068(5) 0.079(7) 0.096(8) 0.006(6) -0.011(5) 0.002(5)
C37 0.065(5) 0.090(8) 0.077(6) 0.012(6) -0.008(5) 0.001(5)
C38 0.085(6) 0.079(8) 0.088(7) 0.009(6) -0.018(6) 0.000(6)
C39 0.089(7) 0.081(8) 0.104(9) 0.003(7) -0.015(7) -0.001(6)
C40 0.105(8) 0.084(8) 0.084(8) 0.006(7) -0.009(6) -0.005(7)
C41 0.084(7) 0.105(11) 0.122(11) 0.004(9) -0.021(7) -0.011(7)
C42 0.090(7) 0.082(8) 0.086(8) -0.011(7) -0.014(6) 0.008(6)
C43 0.110(8) 0.080(8) 0.103(9) -0.002(7) -0.011(8) 0.008(7)
C44 0.125(11) 0.105(12) 0.148(15) -0.028(12) -0.020(12) 0.029(10)
C45 0.128(12) 0.112(13) 0.142(16) -0.038(13) 0.023(13) -0.013(10)
C46 0.142(12) 0.101(11) 0.097(11) 0.000(9) 0.032(11) 0.002(10)
C47 0.145(12) 0.102(10) 0.081(8) 0.002(7) -0.023(8) -0.001(9)
C48 0.095(7) 0.088(8) 0.097(9) -0.007(7) 0.001(7) 0.013(6)
C49 0.087(7) 0.084(8) 0.085(8) 0.000(6) -0.001(6) 0.010(6)
C50 0.086(7) 0.093(10) 0.135(12) 0.007(9) -0.012(8) -0.003(7)
C51 0.091(8) 0.116(14) 0.166(17) 0.004(12) 0.005(10) -0.018(9)
C52 0.115(10) 0.091(10) 0.130(13) 0.014(9) 0.005(10) -0.001(8)
C53 0.128(11) 0.101(10) 0.099(10) 0.029(8) -0.003(9) 0.007(9)
C54 0.079(6) 0.098(10) 0.107(10) -0.007(8) -0.004(7) 0.002(6)

loop_
_atom_type_symbol
_atom_type_description
_atom_type_scat_dispersion_real
_atom_type_scat_dispersion_imag
_atom_type_scat_source
C C 0.0181 0.0091 'International Tables Vol C Tables 4.2.6.8 and 6.1.1.4'
H H 0.0000 0.0000 'International Tables Vol C Tables 4.2.6.8 and 6.1.1.4'
N N 0.0311 0.0180 'International Tables Vol C Tables 4.2.6.8 and 6.1.1.4'

loop_
_geom_angle_atom_site_label_1
_geom_angle_atom_site_label_2
_geom_angle_atom_site_label_3
_geom_angle
C13 N1 C21 110.0(11)
C14 N1 C13 111.3(11)
C14 N1 C21 108.7(10)
C40 N2 H2 107.5
C41 N2 H2 107.5
C41 N2 C40 112.3(10)
C48 N2 H2 107.5
C48 N2 C40 111.3(10)
C48 N2 C41 110.4(9)
C2 C1 H1 119.2
C2 C1 C10 121.5(12)
C10 C1 H1 119.2
C1 C2 H2A 119.8
C1 C2 C3 120.3(11)
C3 C2 H2A 119.8
C2 C3 C4 121.4(11)
C8 C3 C2 119.7(11)
C8 C3 C4 118.8(12)
C3 C4 H4 119.9
C5 C4 C3 120.2(13)
C5 C4 H4 119.9
C4 C5 H5 120.4
C6 C5 C4 119.2(14)
C6 C5 H5 120.4
C5 C6 H6 118.3
C7 C6 C5 123.3(15)
C7 C6 H6 118.3
C6 C7 H7 120.8
C6 C7 C8 118.4(13)
C8 C7 H7 120.8
C3 C8 C7 120.0(11)
C3 C8 C9 119.3(11)
C7 C8 C9 120.6(11)
C8 C9 H9 120.2
C10 C9 C8 119.7(10)
C10 C9 H9 120.2
C1 C10 C11 122.0(11)
C9 C10 C1 119.3(11)
C9 C10 C11 118.7(10)
C10 C11 H11 117.6
C12 C11 C10 124.7(11)
C12 C11 H11 117.6
C11 C12 H12 117.9
C11 C12 C13 124.2(12)
C13 C12 H12 117.9
N1 C13 C12 110.0(10)
N1 C13 H13A 109.7
N1 C13 H13B 109.7
C12 C13 H13A 109.7
C12 C13 H13B 109.7
H13A C13 H13B 108.2
N1 C14 H14 123.5
N1 C14 C15 113.0(11)
C15 C14 H14 123.5
C16 C15 C14 117.3(11)
C16 C15 C20 120.3(14)
C20 C15 C14 122.3(11)
C15 C16 H16 121.3
C15 C16 C17 117.4(13)
C17 C16 H16 121.3
C16 C17 H17 119.0
C18 C17 C16 122.0(15)
C18 C17 H17 119.0
C17 C18 H18 120.0
C17 C18 C19 119.9(16)
C19 C18 H18 120.0
C18 C19 H19 120.1
C18 C19 C20 119.8(15)
C20 C19 H19 120.1
C15 C20 C19 120.5(14)
C15 C20 H20 119.7
C19 C20 H20 119.7
N1 C21 H21A 108.8
N1 C21 H21B 108.8
N1 C21 C22 113.9(10)
H21A C21 H21B 107.7
C22 C21 H21A 108.8
C22 C21 H21B 108.8
C23 C22 C21 120.8(15)
C27 C22 C21 121.6(13)
C27 C22 C23 117.6(15)
C22 C23 H23 118.7
C24 C23 C22 122.6(18)
C24 C23 H23 118.7
C23 C24 H24 120.1
C23 C24 C25 119.7(18)
C25 C24 H24 120.1
C24 C25 H25 120.5
C24 C25 C26 118.9(19)
C26 C25 H25 120.5
C25 C26 H26 119.5
C27 C26 C25 121(2)
C27 C26 H26 119.5
C22 C27 H27 119.9
C26 C27 C22 120.1(17)
C26 C27 H27 119.9
C29 C28 H28 120.1
C29 C28 C37 119.9(11)
C37 C28 H28 120.1
C28 C29 H29 119.0
C28 C29 C30 122.0(10)
C30 C29 H29 119.0
C31 C30 C29 122.4(11)
C35 C30 C29 118.6(12)
C35 C30 C31 119.0(12)
C30 C31 H31 120.2
C32 C31 C30 119.7(13)
C32 C31 H31 120.2
C31 C32 H32 118.9
C31 C32 C33 122.1(15)
C33 C32 H32 118.9
C32 C33 H33 120.5
C34 C33 C32 119.0(15)
C34 C33 H33 120.5
C33 C34 H34 119.9
C33 C34 C35 120.3(13)
C35 C34 H34 119.9
C30 C35 C34 120.0(12)
C30 C35 C36 118.0(11)
C34 C35 C36 122.0(11)
C35 C36 H36 118.7
C37 C36 C35 122.5(10)
C37 C36 H36 118.7
C28 C37 C38 120.0(11)
C36 C37 C28 118.8(11)
C36 C37 C38 121.1(10)
C37 C38 H38 116.7
C39 C38 C37 126.7(12)
C39 C38 H38 116.7
C38 C39 H39 117.5
C38 C39 C40 125.0(12)
C40 C39 H39 117.5
N2 C40 C39 110.4(10)
N2 C40 H40A 109.6
N2 C40 H40B 109.6
C39 C40 H40A 109.6
C39 C40 H40B 109.6
H40A C40 H40B 108.1
N2 C41 H41A 109.4
N2 C41 H41B 109.4
N2 C41 C42 111.1(10)
H41A C41 H41B 108.0
C42 C41 H41A 109.4
C42 C41 H41B 109.4
C43 C42 C41 120.9(13)
C43 C42 C47 117.3(13)
C47 C42 C41 121.7(14)
C42 C43 H43 119.5
C42 C43 C44 121.0(15)
C44 C43 H43 119.5
C43 C44 H44 120.4
C43 C44 C45 119.1(18)
C45 C44 H44 120.4
C44 C45 H45 119.5
C46 C45 C44 121.0(16)
C46 C45 H45 119.5
C45 C46 H46 119.8
C45 C46 C47 120.5(16)
C47 C46 H46 119.8
C42 C47 H47 119.5
C46 C47 C42 120.9(16)
C46 C47 H47 119.5
N2 C48 H48A 109.3
N2 C48 H48B 109.3
N2 C48 C49 111.8(10)
H48A C48 H48B 107.9
C49 C48 H48A 109.3
C49 C48 H48B 109.3
C50 C49 C48 121.1(13)
C50 C49 C54 119.4(13)
C54 C49 C48 119.6(11)
C49 C50 H50 120.2
C49 C50 C51 119.6(15)
C51 C50 H50 120.2
C50 C51 H51 119.7
C52 C51 C50 120.5(14)
C52 C51 H51 119.7
C51 C52 H52 119.9
C51 C52 C53 120.1(15)
C53 C52 H52 119.9
C52 C53 H53 120.5
C54 C53 C52 119.1(16)
C54 C53 H53 120.5
C49 C54 H54 119.4
C53 C54 C49 121.3(13)
C53 C54 H54 119.4

loop_
_geom_bond_atom_site_label_1
_geom_bond_atom_site_label_2
_geom_bond_distance
N1 C13 1.467(18)
N1 C14 1.424(16)
N1 C21 1.491(16)
N2 H2 0.9100
N2 C40 1.483(16)
N2 C41 1.480(18)
N2 C48 1.480(14)
C1 H1 0.9300
C1 C2 1.376(18)
C1 C10 1.381(15)
C2 H2A 0.9300
C2 C3 1.403(18)
C3 C4 1.440(17)
C3 C8 1.368(15)
C4 H4 0.9300
C4 C5 1.37(2)
C5 H5 0.9300
C5 C6 1.367(19)
C6 H6 0.9300
C6 C7 1.352(19)
C7 H7 0.9300
C7 C8 1.435(18)
C8 C9 1.453(16)
C9 H9 0.9300
C9 C10 1.380(16)
C10 C11 1.481(16)
C11 H11 0.9300
C11 C12 1.310(18)
C12 H12 0.9300
C12 C13 1.522(17)
C13 H13A 0.9700
C13 H13B 0.9700
C14 H14 0.9300
C14 C15 1.561(18)
C15 C16 1.355(18)
C15 C20 1.357(17)
C16 H16 0.9300
C16 C17 1.42(2)
C17 H17 0.9300
C17 C18 1.33(2)
C18 H18 0.9300
C18 C19 1.34(2)
C19 H19 0.9300
C19 C20 1.40(2)
C20 H20 0.9300
C21 H21A 0.9700
C21 H21B 0.9700
C21 C22 1.493(18)
C22 C23 1.39(2)
C22 C27 1.38(2)
C23 H23 0.9300
C23 C24 1.35(2)
C24 H24 0.9300
C24 C25 1.37(3)
C25 H25 0.9300
C25 C26 1.39(3)
C26 H26 0.9300
C26 C27 1.37(2)
C27 H27 0.9300
C28 H28 0.9300
C28 C29 1.361(17)
C28 C37 1.419(15)
C29 H29 0.9300
C29 C30 1.429(17)
C30 C31 1.426(17)
C30 C35 1.395(16)
C31 H31 0.9300
C31 C32 1.337(19)
C32 H32 0.9300
C32 C33 1.41(2)
C33 H33 0.9300
C33 C34 1.38(2)
C34 H34 0.9300
C34 C35 1.401(17)
C35 C36 1.436(16)
C36 H36 0.9300
C36 C37 1.364(16)
C37 C38 1.462(16)
C38 H38 0.9300
C38 C39 1.313(17)
C39 H39 0.9300
C39 C40 1.514(18)
C40 H40A 0.9700
C40 H40B 0.9700
C41 H41A 0.9700
C41 H41B 0.9700
C41 C42 1.518(18)
C42 C43 1.367(19)
C42 C47 1.416(19)
C43 H43 0.9300
C43 C44 1.37(2)
C44 H44 0.9300
C44 C45 1.37(3)
C45 H45 0.9300
C45 C46 1.34(3)
C46 H46 0.9300
C46 C47 1.34(2)
C47 H47 0.9300
C48 H48A 0.9700
C48 H48B 0.9700
C48 C49 1.535(18)
C49 C50 1.346(18)
C49 C54 1.379(19)
C50 H50 0.9300
C50 C51 1.40(2)
C51 H51 0.9300
C51 C52 1.35(2)
C52 H52 0.9300
C52 C53 1.37(2)
C53 H53 0.9300
C53 C54 1.364(19)
C54 H54 0.9300

loop_
_geom_torsion_atom_site_label_1
_geom_torsion_atom_site_label_2
_geom_torsion_atom_site_label_3
_geom_torsion_atom_site_label_4
_geom_torsion
N1 C14 C15 C16 55.4(16)
N1 C14 C15 C20 -126.5(13)
N1 C21 C22 C23 -117.8(15)
N1 C21 C22 C27 63.8(19)
N2 C41 C42 C43 68.5(18)
N2 C41 C42 C47 -113.7(15)
N2 C48 C49 C50 -123.4(14)
N2 C48 C49 C54 57.8(17)
C1 C2 C3 C4 177.2(11)
C1 C2 C3 C8 0.2(19)
C1 C10 C11 C12 14(2)
C2 C1 C10 C9 1.8(18)
C2 C1 C10 C11 -177.7(12)
C2 C3 C4 C5 -178.7(13)
C2 C3 C8 C7 -179.1(12)
C2 C3 C8 C9 -2.8(17)
C3 C4 C5 C6 0(2)
C3 C8 C9 C10 5.0(17)
C4 C3 C8 C7 3.8(18)
C4 C3 C8 C9 -179.9(11)
C4 C5 C6 C7 -1(2)
C5 C6 C7 C8 3(2)
C6 C7 C8 C3 -5(2)
C6 C7 C8 C9 179.1(12)
C7 C8 C9 C10 -178.7(12)
C8 C3 C4 C5 -1.6(18)
C8 C9 C10 C1 -4.4(17)
C8 C9 C10 C11 175.1(10)
C9 C10 C11 C12 -165.7(14)
C10 C1 C2 C3 0.4(19)
C10 C11 C12 C13 178.9(11)
C11 C12 C13 N1 -117.7(15)
C13 N1 C14 C15 -164.3(10)
C13 N1 C21 C22 69.7(16)
C14 N1 C13 C12 72.9(14)
C14 N1 C21 C22 -168.2(12)
C14 C15 C16 C17 178.8(13)
C14 C15 C20 C19 180.0(14)
C15 C16 C17 C18 0(2)
C16 C15 C20 C19 -2(2)
C16 C17 C18 C19 0(2)
C17 C18 C19 C20 -1(2)
C18 C19 C20 C15 2(2)
C20 C15 C16 C17 1(2)
C21 N1 C13 C12 -166.6(11)
C21 N1 C14 C15 74.4(13)
C21 C22 C23 C24 179.4(16)
C21 C22 C27 C26 -178.7(14)
C22 C23 C24 C25 1(3)
C23 C22 C27 C26 3(2)
C23 C24 C25 C26 0(3)
C24 C25 C26 C27 1(3)
C25 C26 C27 C22 -2(3)
C27 C22 C23 C24 -2(2)
C28 C29 C30 C31 177.2(11)
C28 C29 C30 C35 -2.1(17)
C28 C37 C38 C39 12.5(19)
C29 C28 C37 C36 -0.4(17)
C29 C28 C37 C38 -177.6(11)
C29 C30 C31 C32 -178.3(12)
C29 C30 C35 C34 179.2(11)
C29 C30 C35 C36 0.3(16)
C30 C31 C32 C33 -1(2)
C30 C35 C36 C37 1.4(17)
C31 C30 C35 C34 -0.2(17)
C31 C30 C35 C36 -179.0(10)
C31 C32 C33 C34 0(2)
C32 C33 C34 C35 1(2)
C33 C34 C35 C30 -0.9(19)
C33 C34 C35 C36 177.9(13)
C34 C35 C36 C37 -177.4(11)
C35 C30 C31 C32 1.0(18)
C35 C36 C37 C28 -1.4(17)
C35 C36 C37 C38 175.7(11)
C36 C37 C38 C39 -164.5(13)
C37 C28 C29 C30 2.2(18)
C37 C38 C39 C40 179.9(11)
C38 C39 C40 N2 -117.0(14)
C40 N2 C41 C42 68.0(15)
C40 N2 C48 C49 -163.4(11)
C41 N2 C40 C39 -168.7(10)
C41 N2 C48 C49 71.2(14)
C41 C42 C43 C44 -179.4(14)
C41 C42 C47 C46 179.4(14)
C42 C43 C44 C45 -3(3)
C43 C42 C47 C46 -3(2)
C43 C44 C45 C46 3(3)
C44 C45 C46 C47 -3(3)
C45 C46 C47 C42 3(3)
C47 C42 C43 C44 3(2)
C48 N2 C40 C39 66.9(13)
C48 N2 C41 C42 -167.2(11)
C48 C49 C50 C51 -177.8(14)
C48 C49 C54 C53 178.0(12)
C49 C50 C51 C52 0(3)
C50 C49 C54 C53 -1(2)
C50 C51 C52 C53 -1(3)
C51 C52 C53 C54 1(3)
C52 C53 C54 C49 0(2)
C54 C49 C50 C51 1(2)
